data_7119925
loop_
_publ_author_name
'Reiners, Matthias'
'Baabe, Dirk'
'Zaretzke, Marc-Kevin'
'Freytag, Matthias'
'Walter, Marc D.'

_publ_section_title
;
 Reversible dinitrogen binding to [Cp&#x2032;Fe(NHC)] associated with an
 N2-induced spin state change
;
_journal_name_full 'Chem. Commun.'
_journal_paper_doi 10.1039/C7CC01535F
_journal_year 2017
_chemical_formula_sum 'C28 H49 Fe N4'
_chemical_formula_weight 497.56
_chemical_name_systematic
; 
 ? 
;
_space_group_IT_number 15
_symmetry_cell_setting monoclinic
_symmetry_space_group_name_Hall '-C 2yc'
_symmetry_space_group_name_H-M 'C 1 2/c 1'
_atom_sites_solution_hydrogens geom
_atom_sites_solution_primary direct
_atom_sites_solution_secondary difmap
_audit_creation_method SHELXL-97
_audit_update_record
;
2017-02-23 deposited with the CCDC.
2017-04-03 downloaded from the CCDC.
;
_cell_angle_alpha 90.00
_cell_angle_beta 92.653(3)
_cell_angle_gamma 90.00
_cell_formula_units_Z 8
_cell_length_a 26.9810(10)
_cell_length_b 8.9547(4)
_cell_length_c 23.4725(8)
_cell_measurement_reflns_used 13806
_cell_measurement_temperature 100(2)
_cell_measurement_theta_max 30.6830
_cell_measurement_theta_min 2.9260
_cell_volume 5665.0(4)
_computing_cell_refinement
; 
CrysAlisPro, Agilent Technologies, 
Version 1.171.37.35 (release 13-08-2014 CrysAlis171 .NET) 
(compiled Aug 13 2014,18:06:01) 
;
_computing_data_collection
; 
CrysAlisPro, Agilent Technologies, 
Version 1.171.37.35 (release 13-08-2014 CrysAlis171 .NET) 
(compiled Aug 13 2014,18:06:01) 
;
_computing_data_reduction
; 
CrysAlisPro, Agilent Technologies, 
Version 1.171.37.35 (release 13-08-2014 CrysAlis171 .NET) 
(compiled Aug 13 2014,18:06:01) 
;
_computing_molecular_graphics 'Bruker XP'
_computing_publication_material SHELXL-97
_computing_structure_refinement 'SHELXL-97 (Sheldrick, 1997)'
_computing_structure_solution 'SHELXS-97 (Sheldrick, 1990)'
_diffrn_ambient_temperature 100(2)
_diffrn_detector_area_resol_mean 16.1419
_diffrn_measured_fraction_theta_full 0.978
_diffrn_measured_fraction_theta_max 0.926
_diffrn_measurement_device_type 'Oxford Diffraction Xcalibur, Eos'
_diffrn_measurement_method '\w scans'
_diffrn_radiation_monochromator graphite
_diffrn_radiation_type 'Mo K\a'
_diffrn_radiation_wavelength 0.71073
_diffrn_reflns_av_R_equivalents 0.0541
_diffrn_reflns_av_sigmaI/netI 0.0368
_diffrn_reflns_limit_h_max 39
_diffrn_reflns_limit_h_min -37
_diffrn_reflns_limit_k_max 12
_diffrn_reflns_limit_k_min -12
_diffrn_reflns_limit_l_max 33
_diffrn_reflns_limit_l_min -31
_diffrn_reflns_number 73009
_diffrn_reflns_theta_full 30.00
_diffrn_reflns_theta_max 31.04
_diffrn_reflns_theta_min 2.25
_diffrn_source 'Enhance (Mo) X-ray Source'
_exptl_absorpt_coefficient_mu 0.554
_exptl_absorpt_correction_T_max 1.00000
_exptl_absorpt_correction_T_min 0.93718
_exptl_absorpt_correction_type multi-scan
_exptl_absorpt_process_details
; 
CrysAlisPro, Agilent Technologies, 
Version 1.171.37.35 (release 13-08-2014 CrysAlis171 .NET) 
(compiled Aug 13 2014,18:06:01) 
;
_exptl_crystal_colour brown
_exptl_crystal_density_diffrn 1.167
_exptl_crystal_density_method 'not measured'
_exptl_crystal_description irregular
_exptl_crystal_F_000 2168
_exptl_crystal_size_max 0.30
_exptl_crystal_size_mid 0.25
_exptl_crystal_size_min 0.20
_refine_diff_density_max 0.394
_refine_diff_density_min -0.414
_refine_diff_density_rms 0.060
_refine_ls_extinction_method none
_refine_ls_goodness_of_fit_ref 1.039
_refine_ls_hydrogen_treatment constr
_refine_ls_matrix_type full
_refine_ls_number_parameters 313
_refine_ls_number_reflns 8385
_refine_ls_number_restraints 0
_refine_ls_restrained_S_all 1.039
_refine_ls_R_factor_all 0.0500
_refine_ls_R_factor_gt 0.0365
_refine_ls_shift/su_max 0.001
_refine_ls_shift/su_mean 0.000
_refine_ls_structure_factor_coef Fsqd
_refine_ls_weighting_details 'calc w=1/[\s^2^(Fo^2^)+(0.0310P)^2^+5.2989P] where P=(Fo^2^+2Fc^2^)/3'
_refine_ls_weighting_scheme calc
_refine_ls_wR_factor_gt 0.0776
_refine_ls_wR_factor_ref 0.0834
_reflns_number_gt 6937
_reflns_number_total 8385
_reflns_threshold_expression >2sigma(I)
_cod_data_source_file c7cc01535f2.cif
_cod_data_source_block mr72
_cod_original_sg_symbol_H-M 'C 2/c'
_cod_database_code 7119925

loop_
_symmetry_equiv_pos_as_xyz
'x, y, z'
'-x, y, -z+1/2'
'x+1/2, y+1/2, z'
'-x+1/2, y+1/2, -z+1/2'
'-x, -y, -z'
'x, -y, z-1/2'
'-x+1/2, -y+1/2, -z'
'x+1/2, -y+1/2, z-1/2'

loop_
_atom_site_label
_atom_site_type_symbol
_atom_site_fract_x
_atom_site_fract_y
_atom_site_fract_z
_atom_site_U_iso_or_equiv
_atom_site_adp_type
_atom_site_occupancy
_atom_site_symmetry_multiplicity
_atom_site_calc_flag
_atom_site_refinement_flags
Fe Fe 0.376232(6) 0.19205(2) 0.364968(7) 0.01099(5) Uani 1 1 d .
N1 N 0.33183(4) 0.40551(12) 0.44730(4) 0.0142(2) Uani 1 1 d .
N2 N 0.37540(4) 0.23667(12) 0.49127(4) 0.0139(2) Uani 1 1 d .
N3 N 0.32307(4) 0.07893(13) 0.36911(4) 0.0159(2) Uani 1 1 d .
N4 N 0.28833(5) 0.00884(15) 0.37130(5) 0.0244(3) Uani 1 1 d .
C1 C 0.37760(4) 0.24881(14) 0.27481(5) 0.0110(2) Uani 1 1 d .
C2 C 0.40311(4) 0.10696(14) 0.28782(5) 0.0105(2) Uani 1 1 d .
C3 C 0.44366(4) 0.14060(14) 0.32736(5) 0.0116(2) Uani 1 1 d .
H3 H 0.4673 0.0701 0.3419 0.014 Uiso 1 1 calc R
C4 C 0.44333(5) 0.29434(14) 0.34153(5) 0.0126(2) Uani 1 1 d .
C5 C 0.40273(5) 0.35875(14) 0.30883(5) 0.0124(2) Uani 1 1 d .
H5 H 0.3938 0.4613 0.3097 0.015 Uiso 1 1 calc R
C6 C 0.33475(5) 0.29196(14) 0.23215(5) 0.0136(2) Uani 1 1 d .
C7 C 0.32907(5) 0.46306(15) 0.23009(6) 0.0189(3) Uani 1 1 d .
H7A H 0.3024 0.4899 0.2022 0.028 Uiso 1 1 calc R
H7B H 0.3603 0.5082 0.2190 0.028 Uiso 1 1 calc R
H7C H 0.3209 0.5000 0.2678 0.028 Uiso 1 1 calc R
C8 C 0.28402(5) 0.22979(16) 0.24788(6) 0.0182(3) Uani 1 1 d .
H8A H 0.2754 0.2695 0.2850 0.027 Uiso 1 1 calc R
H8B H 0.2857 0.1206 0.2498 0.027 Uiso 1 1 calc R
H8C H 0.2587 0.2597 0.2188 0.027 Uiso 1 1 calc R
C9 C 0.34637(5) 0.24441(16) 0.17112(5) 0.0181(3) Uani 1 1 d .
H9A H 0.3488 0.1353 0.1693 0.027 Uiso 1 1 calc R
H9B H 0.3779 0.2888 0.1608 0.027 Uiso 1 1 calc R
H9C H 0.3198 0.2789 0.1444 0.027 Uiso 1 1 calc R
C10 C 0.39895(5) -0.05108(14) 0.26255(5) 0.0131(2) Uani 1 1 d .
C11 C 0.34633(5) -0.10390(15) 0.24534(6) 0.0176(3) Uani 1 1 d .
H11A H 0.3259 -0.1021 0.2788 0.026 Uiso 1 1 calc R
H11B H 0.3477 -0.2059 0.2304 0.026 Uiso 1 1 calc R
H11C H 0.3318 -0.0375 0.2159 0.026 Uiso 1 1 calc R
C12 C 0.43105(5) -0.05800(16) 0.20994(6) 0.0183(3) Uani 1 1 d .
H12A H 0.4328 -0.1614 0.1965 0.028 Uiso 1 1 calc R
H12B H 0.4646 -0.0220 0.2203 0.028 Uiso 1 1 calc R
H12C H 0.4162 0.0050 0.1796 0.028 Uiso 1 1 calc R
C13 C 0.42012(5) -0.16611(15) 0.30599(6) 0.0192(3) Uani 1 1 d .
H13A H 0.4037 -0.1546 0.3421 0.029 Uiso 1 1 calc R
H13B H 0.4559 -0.1498 0.3124 0.029 Uiso 1 1 calc R
H13C H 0.4143 -0.2672 0.2911 0.029 Uiso 1 1 calc R
C14 C 0.48366(5) 0.38203(15) 0.37411(5) 0.0153(2) Uani 1 1 d .
C15 C 0.51720(5) 0.27829(17) 0.41074(6) 0.0207(3) Uani 1 1 d .
H15A H 0.4973 0.2260 0.4384 0.031 Uiso 1 1 calc R
H15B H 0.5430 0.3374 0.4311 0.031 Uiso 1 1 calc R
H15C H 0.5328 0.2052 0.3862 0.031 Uiso 1 1 calc R
C16 C 0.51537(5) 0.45826(17) 0.32955(6) 0.0230(3) Uani 1 1 d .
H16A H 0.5285 0.3825 0.3042 0.035 Uiso 1 1 calc R
H16B H 0.5430 0.5116 0.3490 0.035 Uiso 1 1 calc R
H16C H 0.4948 0.5292 0.3071 0.035 Uiso 1 1 calc R
C17 C 0.46226(5) 0.50199(16) 0.41248(6) 0.0227(3) Uani 1 1 d .
H17A H 0.4402 0.5677 0.3895 0.034 Uiso 1 1 calc R
H17B H 0.4894 0.5609 0.4303 0.034 Uiso 1 1 calc R
H17C H 0.4434 0.4541 0.4422 0.034 Uiso 1 1 calc R
C18 C 0.36194(5) 0.28723(14) 0.43801(5) 0.0127(2) Uani 1 1 d .
C19 C 0.32609(5) 0.42832(16) 0.50559(5) 0.0168(3) Uani 1 1 d .
C20 C 0.35332(5) 0.32196(16) 0.53330(5) 0.0169(3) Uani 1 1 d .
C21 C 0.30534(5) 0.48251(16) 0.39942(5) 0.0179(3) Uani 1 1 d .
H21 H 0.3198 0.4441 0.3638 0.022 Uiso 1 1 calc R
C22 C 0.25073(5) 0.4384(2) 0.39601(7) 0.0283(3) Uani 1 1 d .
H22A H 0.2479 0.3293 0.3954 0.042 Uiso 1 1 calc R
H22B H 0.2347 0.4798 0.3612 0.042 Uiso 1 1 calc R
H22C H 0.2344 0.4777 0.4293 0.042 Uiso 1 1 calc R
C23 C 0.31345(6) 0.65033(17) 0.39962(7) 0.0285(3) Uani 1 1 d .
H23A H 0.2938 0.6961 0.4290 0.043 Uiso 1 1 calc R
H23B H 0.3031 0.6914 0.3622 0.043 Uiso 1 1 calc R
H23C H 0.3487 0.6718 0.4077 0.043 Uiso 1 1 calc R
C24 C 0.29671(6) 0.55263(18) 0.53004(6) 0.0253(3) Uani 1 1 d .
H24A H 0.2926 0.5341 0.5707 0.038 Uiso 1 1 calc R
H24B H 0.2640 0.5579 0.5101 0.038 Uiso 1 1 calc R
H24C H 0.3143 0.6473 0.5254 0.038 Uiso 1 1 calc R
C25 C 0.36000(6) 0.29660(18) 0.59619(5) 0.0237(3) Uani 1 1 d .
H25A H 0.3934 0.3279 0.6093 0.035 Uiso 1 1 calc R
H25B H 0.3556 0.1903 0.6045 0.035 Uiso 1 1 calc R
H25C H 0.3353 0.3550 0.6160 0.035 Uiso 1 1 calc R
C26 C 0.40610(5) 0.10142(15) 0.49902(5) 0.0165(3) Uani 1 1 d .
H26 H 0.4203 0.0801 0.4613 0.020 Uiso 1 1 calc R
C27 C 0.37465(6) -0.03401(17) 0.51344(6) 0.0249(3) Uani 1 1 d .
H27A H 0.3614 -0.0205 0.5513 0.037 Uiso 1 1 calc R
H27B H 0.3952 -0.1242 0.5134 0.037 Uiso 1 1 calc R
H27C H 0.3472 -0.0442 0.4849 0.037 Uiso 1 1 calc R
C28 C 0.45013(5) 0.12412(18) 0.54154(6) 0.0231(3) Uani 1 1 d .
H28A H 0.4665 0.2191 0.5336 0.035 Uiso 1 1 calc R
H28B H 0.4738 0.0421 0.5379 0.035 Uiso 1 1 calc R
H28C H 0.4383 0.1257 0.5804 0.035 Uiso 1 1 calc R

loop_
_atom_site_aniso_label
_atom_site_aniso_U_11
_atom_site_aniso_U_22
_atom_site_aniso_U_33
_atom_site_aniso_U_23
_atom_site_aniso_U_13
_atom_site_aniso_U_12
Fe 0.01181(9) 0.01239(9) 0.00891(8) -0.00092(6) 0.00186(6) -0.00120(7)
N1 0.0155(5) 0.0160(5) 0.0112(5) -0.0015(4) 0.0021(4) 0.0004(4)
N2 0.0161(5) 0.0153(5) 0.0104(5) 0.0001(4) 0.0005(4) -0.0009(4)
N3 0.0191(6) 0.0179(6) 0.0109(5) -0.0015(4) 0.0035(4) -0.0013(4)
N4 0.0236(6) 0.0279(7) 0.0224(6) -0.0013(5) 0.0061(5) -0.0096(5)
C1 0.0120(6) 0.0123(6) 0.0089(5) 0.0006(4) 0.0015(4) -0.0012(4)
C2 0.0116(5) 0.0119(6) 0.0082(5) 0.0008(4) 0.0023(4) -0.0010(4)
C3 0.0099(5) 0.0134(6) 0.0115(5) 0.0008(4) 0.0010(4) 0.0005(4)
C4 0.0123(6) 0.0138(6) 0.0118(5) 0.0000(4) 0.0004(4) -0.0016(5)
C5 0.0142(6) 0.0110(6) 0.0120(5) 0.0007(4) 0.0017(4) -0.0005(4)
C6 0.0143(6) 0.0152(6) 0.0112(5) 0.0014(4) -0.0013(4) 0.0001(5)
C7 0.0219(7) 0.0164(6) 0.0179(6) 0.0036(5) -0.0037(5) 0.0030(5)
C8 0.0130(6) 0.0230(7) 0.0183(6) 0.0011(5) -0.0013(5) -0.0003(5)
C9 0.0198(7) 0.0237(7) 0.0106(6) 0.0018(5) -0.0014(5) -0.0014(5)
C10 0.0137(6) 0.0126(6) 0.0129(5) -0.0020(4) 0.0015(4) -0.0004(5)
C11 0.0168(6) 0.0157(6) 0.0201(6) -0.0037(5) 0.0002(5) -0.0038(5)
C12 0.0185(6) 0.0201(7) 0.0166(6) -0.0050(5) 0.0032(5) -0.0005(5)
C13 0.0238(7) 0.0124(6) 0.0212(6) 0.0000(5) -0.0009(5) 0.0008(5)
C14 0.0147(6) 0.0162(6) 0.0149(6) -0.0010(5) -0.0017(5) -0.0035(5)
C15 0.0165(6) 0.0252(7) 0.0196(6) 0.0015(5) -0.0063(5) -0.0015(5)
C16 0.0193(7) 0.0267(8) 0.0229(7) 0.0021(6) -0.0018(5) -0.0097(6)
C17 0.0233(7) 0.0207(7) 0.0237(7) -0.0095(6) -0.0036(5) -0.0039(6)
C18 0.0122(6) 0.0139(6) 0.0120(5) 0.0004(4) 0.0011(4) -0.0021(4)
C19 0.0187(6) 0.0204(7) 0.0117(5) -0.0042(5) 0.0041(5) -0.0029(5)
C20 0.0197(6) 0.0206(7) 0.0107(5) -0.0032(5) 0.0031(5) -0.0043(5)
C21 0.0194(6) 0.0203(7) 0.0142(6) 0.0008(5) 0.0013(5) 0.0068(5)
C22 0.0198(7) 0.0375(9) 0.0272(8) -0.0046(7) -0.0036(6) 0.0058(6)
C23 0.0364(9) 0.0207(7) 0.0285(8) 0.0048(6) 0.0042(6) 0.0065(6)
C24 0.0293(8) 0.0277(8) 0.0195(7) -0.0080(6) 0.0076(6) 0.0025(6)
C25 0.0291(8) 0.0316(8) 0.0103(6) -0.0025(5) 0.0017(5) -0.0041(6)
C26 0.0199(6) 0.0172(6) 0.0125(6) 0.0025(5) -0.0005(5) 0.0010(5)
C27 0.0302(8) 0.0191(7) 0.0250(7) 0.0055(6) -0.0006(6) -0.0017(6)
C28 0.0215(7) 0.0313(8) 0.0162(6) 0.0040(6) -0.0028(5) 0.0009(6)

loop_
_atom_type_symbol
_atom_type_description
_atom_type_scat_dispersion_real
_atom_type_scat_dispersion_imag
_atom_type_scat_source
C C 0.0033 0.0016 'International Tables Vol C Tables 4.2.6.8 and 6.1.1.4'
H H 0.0000 0.0000 'International Tables Vol C Tables 4.2.6.8 and 6.1.1.4'
N N 0.0061 0.0033 'International Tables Vol C Tables 4.2.6.8 and 6.1.1.4'
Fe Fe 0.3463 0.8444 'International Tables Vol C Tables 4.2.6.8 and 6.1.1.4'

loop_
_geom_angle_atom_site_label_1
_geom_angle_atom_site_label_2
_geom_angle_atom_site_label_3
_geom_angle
N3 Fe C18 90.46(5)
N3 Fe C3 128.13(5)
C18 Fe C3 131.79(5)
N3 Fe C2 98.73(5)
C18 Fe C2 170.61(5)
C3 Fe C2 39.59(4)
N3 Fe C4 165.42(5)
C18 Fe C4 104.04(5)
C3 Fe C4 39.09(5)
C2 Fe C4 66.73(5)
N3 Fe C5 137.07(5)
C18 Fe C5 108.63(5)
C3 Fe C5 64.83(5)
C2 Fe C5 65.63(5)
C4 Fe C5 39.21(5)
N3 Fe C1 103.78(5)
C18 Fe C1 139.27(5)
C3 Fe C1 65.84(5)
C2 Fe C1 39.94(5)
C4 Fe C1 66.09(5)
C5 Fe C1 38.41(5)
C18 N1 C19 111.40(11)
C18 N1 C21 120.96(10)
C19 N1 C21 127.26(11)
C18 N2 C20 111.14(11)
C18 N2 C26 120.71(10)
C20 N2 C26 127.98(11)
N4 N3 Fe 178.49(12)
C5 C1 C2 106.00(10)
C5 C1 C6 121.01(11)
C2 C1 C6 132.89(11)
C5 C1 Fe 69.19(7)
C2 C1 Fe 68.00(6)
C6 C1 Fe 130.01(8)
C3 C2 C1 106.79(10)
C3 C2 C10 118.91(11)
C1 C2 C10 133.67(10)
C3 C2 Fe 69.69(7)
C1 C2 Fe 72.06(7)
C10 C2 Fe 129.66(8)
C4 C3 C2 110.08(11)
C4 C3 Fe 71.01(7)
C2 C3 Fe 70.71(7)
C3 C4 C5 106.20(11)
C3 C4 C14 127.47(11)
C5 C4 C14 125.09(11)
C3 C4 Fe 69.90(7)
C5 C4 Fe 70.85(7)
C14 C4 Fe 133.76(9)
C1 C5 C4 110.87(11)
C1 C5 Fe 72.40(7)
C4 C5 Fe 69.93(7)
C8 C6 C7 106.20(11)
C8 C6 C9 110.17(11)
C7 C6 C9 105.67(10)
C8 C6 C1 113.69(10)
C7 C6 C1 109.87(10)
C9 C6 C1 110.83(10)
C11 C10 C2 115.86(10)
C11 C10 C13 106.17(11)
C2 C10 C13 110.00(10)
C11 C10 C12 108.93(10)
C2 C10 C12 108.21(10)
C13 C10 C12 107.37(11)
C4 C14 C17 112.19(11)
C4 C14 C15 111.08(11)
C17 C14 C15 108.91(11)
C4 C14 C16 107.12(10)
C17 C14 C16 108.94(12)
C15 C14 C16 108.50(11)
N1 C18 N2 104.34(10)
N1 C18 Fe 128.31(9)
N2 C18 Fe 126.89(9)
C20 C19 N1 106.59(11)
C20 C19 C24 128.74(12)
N1 C19 C24 124.63(12)
C19 C20 N2 106.53(11)
C19 C20 C25 128.30(13)
N2 C20 C25 125.17(13)
N1 C21 C23 113.31(12)
N1 C21 C22 110.61(12)
C23 C21 C22 113.30(12)
N2 C26 C27 111.41(11)
N2 C26 C28 112.74(11)
C27 C26 C28 112.56(11)

loop_
_geom_bond_atom_site_label_1
_geom_bond_atom_site_label_2
_geom_bond_distance
Fe N3 1.7623(11)
Fe C18 1.9688(12)
Fe C3 2.1095(12)
Fe C2 2.1230(12)
Fe C4 2.1240(12)
Fe C5 2.1362(12)
Fe C1 2.1783(12)
N1 C18 1.3586(16)
N1 C19 1.3991(15)
N1 C21 1.4747(16)
N2 C18 1.3628(16)
N2 C20 1.4022(16)
N2 C26 1.4738(17)
N3 N4 1.1311(16)
C1 C5 1.4199(17)
C1 C2 1.4700(17)
C1 C6 1.5433(17)
C2 C3 1.4336(16)
C2 C10 1.5366(17)
C3 C4 1.4164(17)
C4 C5 1.4297(17)
C4 C14 1.5194(17)
C6 C8 1.5385(18)
C6 C7 1.5403(18)
C6 C9 1.5405(17)
C10 C11 1.5328(18)
C10 C13 1.5406(18)
C10 C12 1.5420(17)
C14 C17 1.5319(19)
C14 C15 1.5327(18)
C14 C16 1.5410(19)
C19 C20 1.351(2)
C19 C24 1.4962(19)
C20 C25 1.4962(18)
C21 C23 1.519(2)
C21 C22 1.524(2)
C26 C27 1.527(2)
C26 C28 1.5294(19)

loop_
_geom_torsion_atom_site_label_1
_geom_torsion_atom_site_label_2
_geom_torsion_atom_site_label_3
_geom_torsion_atom_site_label_4
_geom_torsion
C18 Fe N3 N4 83(4)
C3 Fe N3 N4 -129(4)
C2 Fe N3 N4 -99(4)
C4 Fe N3 N4 -103(4)
C5 Fe N3 N4 -36(4)
C1 Fe N3 N4 -59(4)
N3 Fe C1 C5 154.70(7)
C18 Fe C1 C5 47.39(11)
C3 Fe C1 C5 -79.37(8)
C2 Fe C1 C5 -118.13(10)
C4 Fe C1 C5 -36.39(7)
N3 Fe C1 C2 -87.17(7)
C18 Fe C1 C2 165.52(8)
C3 Fe C1 C2 38.76(7)
C4 Fe C1 C2 81.74(7)
C5 Fe C1 C2 118.13(10)
N3 Fe C1 C6 41.10(12)
C18 Fe C1 C6 -66.21(14)
C3 Fe C1 C6 167.02(13)
C2 Fe C1 C6 128.26(14)
C4 Fe C1 C6 -150.00(12)
C5 Fe C1 C6 -113.61(14)
C5 C1 C2 C3 -2.36(13)
C6 C1 C2 C3 173.77(12)
Fe C1 C2 C3 -61.40(8)
C5 C1 C2 C10 -172.77(12)
C6 C1 C2 C10 3.4(2)
Fe C1 C2 C10 128.19(14)
C5 C1 C2 Fe 59.04(8)
C6 C1 C2 Fe -124.83(13)
N3 Fe C2 C3 -142.60(7)
C18 Fe C2 C3 25.5(3)
C4 Fe C2 C3 36.33(7)
C5 Fe C2 C3 79.35(8)
C1 Fe C2 C3 116.33(10)
N3 Fe C2 C1 101.07(7)
C18 Fe C2 C1 -90.8(3)
C3 Fe C2 C1 -116.33(10)
C4 Fe C2 C1 -80.00(7)
C5 Fe C2 C1 -36.98(7)
N3 Fe C2 C10 -31.33(11)
C18 Fe C2 C10 136.8(3)
C3 Fe C2 C10 111.27(13)
C4 Fe C2 C10 147.60(12)
C5 Fe C2 C10 -169.38(12)
C1 Fe C2 C10 -132.40(14)
C1 C2 C3 C4 2.62(13)
C10 C2 C3 C4 174.71(10)
Fe C2 C3 C4 -60.33(8)
C1 C2 C3 Fe 62.95(8)
C10 C2 C3 Fe -124.96(10)
N3 Fe C3 C4 170.08(7)
C18 Fe C3 C4 -54.25(9)
C2 Fe C3 C4 120.34(10)
C5 Fe C3 C4 38.81(7)
C1 Fe C3 C4 81.24(7)
N3 Fe C3 C2 49.74(9)
C18 Fe C3 C2 -174.59(7)
C4 Fe C3 C2 -120.34(10)
C5 Fe C3 C2 -81.53(7)
C1 Fe C3 C2 -39.10(7)
C2 C3 C4 C5 -1.81(13)
Fe C3 C4 C5 -61.96(8)
C2 C3 C4 C14 -169.51(11)
Fe C3 C4 C14 130.35(13)
C2 C3 C4 Fe 60.15(8)
N3 Fe C4 C3 -32.6(2)
C18 Fe C4 C3 141.42(7)
C2 Fe C4 C3 -36.78(7)
C5 Fe C4 C3 -116.21(10)
C1 Fe C4 C3 -80.54(7)
N3 Fe C4 C5 83.6(2)
C18 Fe C4 C5 -102.37(8)
C3 Fe C4 C5 116.21(10)
C2 Fe C4 C5 79.43(7)
C1 Fe C4 C5 35.67(7)
N3 Fe C4 C14 -155.70(18)
C18 Fe C4 C14 18.29(13)
C3 Fe C4 C14 -123.13(15)
C2 Fe C4 C14 -159.91(14)
C5 Fe C4 C14 120.67(15)
C1 Fe C4 C14 156.33(14)
C2 C1 C5 C4 1.31(13)
C6 C1 C5 C4 -175.38(10)
Fe C1 C5 C4 59.59(9)
C2 C1 C5 Fe -58.28(8)
C6 C1 C5 Fe 125.03(11)
C3 C4 C5 C1 0.26(14)
C14 C4 C5 C1 168.33(11)
Fe C4 C5 C1 -61.07(9)
C3 C4 C5 Fe 61.33(8)
C14 C4 C5 Fe -130.60(12)
N3 Fe C5 C1 -37.54(11)
C18 Fe C5 C1 -149.55(7)
C3 Fe C5 C1 82.23(8)
C2 Fe C5 C1 38.43(7)
C4 Fe C5 C1 120.91(10)
N3 Fe C5 C4 -158.46(8)
C18 Fe C5 C4 89.53(8)
C3 Fe C5 C4 -38.69(7)
C2 Fe C5 C4 -82.48(8)
C1 Fe C5 C4 -120.91(10)
C5 C1 C6 C8 -113.74(13)
C2 C1 C6 C8 70.60(17)
Fe C1 C6 C8 -25.84(16)
C5 C1 C6 C7 5.11(16)
C2 C1 C6 C7 -170.54(12)
Fe C1 C6 C7 93.01(13)
C5 C1 C6 C9 121.53(12)
C2 C1 C6 C9 -54.13(17)
Fe C1 C6 C9 -150.58(10)
C3 C2 C10 C11 151.83(11)
C1 C2 C10 C11 -38.67(18)
Fe C2 C10 C11 65.10(14)
C3 C2 C10 C13 31.45(15)
C1 C2 C10 C13 -159.05(13)
Fe C2 C10 C13 -55.28(14)
C3 C2 C10 C12 -85.56(13)
C1 C2 C10 C12 83.94(16)
Fe C2 C10 C12 -172.29(9)
C3 C4 C14 C17 -144.26(13)
C5 C4 C14 C17 50.23(17)
Fe C4 C14 C17 -46.53(17)
C3 C4 C14 C15 -22.09(18)
C5 C4 C14 C15 172.40(12)
Fe C4 C14 C15 75.64(15)
C3 C4 C14 C16 96.24(15)
C5 C4 C14 C16 -69.27(15)
Fe C4 C14 C16 -166.03(10)
C19 N1 C18 N2 -0.49(14)
C21 N1 C18 N2 -173.86(11)
C19 N1 C18 Fe 172.15(9)
C21 N1 C18 Fe -1.21(18)
C20 N2 C18 N1 0.69(14)
C26 N2 C18 N1 176.21(11)
C20 N2 C18 Fe -172.10(9)
C26 N2 C18 Fe 3.43(17)
N3 Fe C18 N1 -85.62(12)
C3 Fe C18 N1 127.72(11)
C2 Fe C18 N1 106.1(3)
C4 Fe C18 N1 95.89(12)
C5 Fe C18 N1 55.22(12)
C1 Fe C18 N1 26.37(15)
N3 Fe C18 N2 85.45(12)
C3 Fe C18 N2 -61.20(13)
C2 Fe C18 N2 -82.8(3)
C4 Fe C18 N2 -93.04(11)
C5 Fe C18 N2 -133.70(11)
C1 Fe C18 N2 -162.56(9)
C18 N1 C19 C20 0.11(15)
C21 N1 C19 C20 172.96(12)
C18 N1 C19 C24 177.76(13)
C21 N1 C19 C24 -9.4(2)
N1 C19 C20 N2 0.31(14)
C24 C19 C20 N2 -177.21(13)
N1 C19 C20 C25 179.90(13)
C24 C19 C20 C25 2.4(2)
C18 N2 C20 C19 -0.64(15)
C26 N2 C20 C19 -175.76(12)
C18 N2 C20 C25 179.76(13)
C26 N2 C20 C25 4.6(2)
C18 N1 C21 C23 -127.68(13)
C19 N1 C21 C23 60.09(18)
C18 N1 C21 C22 103.85(14)
C19 N1 C21 C22 -68.38(17)
C18 N2 C26 C27 -101.06(14)
C20 N2 C26 C27 73.64(16)
C18 N2 C26 C28 131.26(12)
C20 N2 C26 C28 -54.03(17)
